data_7012068
loop_
_publ_author_name
'Sugawara, Ken-ichiro'
'Hikichi, Shiro'
'Akita, Munetaka'

_publ_section_title
;
 Di- and tri-valent chlorochromium complexes bearing
 hydrotris(3,5-diisopropylpyrazolyl)borato ligand (TpiPr2),
 TpiPr2CrCln(L)&#x00A0;(n&#x00A0;= 1, 2) and [TpiPr2Cr(\m-Cl)]2:
 flexible coordination behavior of the TpiPr2 ligand and reduction
 features of Cr(ii) species
;
_journal_issue 23
_journal_name_full 'Journal of the Chemical Society, Dalton Transactions'
_journal_page_first 4514
_journal_paper_doi 10.1039/b207326a
_journal_year 2002
_chemical_formula_moiety 'C39 H57 B Cl Cr N9 '
_chemical_formula_sum 'C39 H57 B Cl Cr N9'
_chemical_formula_weight 750.20
_space_group_IT_number 2
_symmetry_cell_setting triclinic
_symmetry_Int_Tables_number 2
_symmetry_space_group_name_Hall '-P 1'
_symmetry_space_group_name_H-M 'P -1'
_audit_creation_date 'Thu Jul  4 01:40:28 2002'
_audit_creation_method 'by teXsan'
_cell_angle_alpha 95.27(4)
_cell_angle_beta 111.20(3)
_cell_angle_gamma 86.788(8)
_cell_formula_units_Z 2
_cell_length_a 12.769(1)
_cell_length_b 17.813(2)
_cell_length_c 9.922(2)
_cell_measurement_reflns_used 5223
_cell_measurement_temperature 213
_cell_measurement_theta_max 27.5
_cell_measurement_theta_min 1.7
_cell_volume 2094.5(7)
_computing_cell_refinement PROCESS-AUTO
_computing_data_collection PROCESS-AUTO
_computing_data_reduction 'teXsan Ver. 1.11'
_computing_publication_material 'teXsan Ver. 1.11'
_computing_structure_refinement SHELXL97
_computing_structure_solution SIR92
_diffrn_detector_area_resol_mean 10.00
_diffrn_measurement_device_type 'Rigaku RAXIS-IV Imaging Plate'
_diffrn_measurement_method \w
_diffrn_radiation_type 'Mo K\a'
_diffrn_radiation_wavelength 0.7107
_diffrn_reflns_av_R_equivalents 0.000
_diffrn_reflns_limit_h_max 16
_diffrn_reflns_limit_h_min 0
_diffrn_reflns_limit_k_max 22
_diffrn_reflns_limit_k_min -22
_diffrn_reflns_limit_l_max 10
_diffrn_reflns_limit_l_min -12
_diffrn_reflns_number 14526
_diffrn_reflns_theta_max 27.48
_exptl_absorpt_coefficient_mu 0.375
_exptl_absorpt_correction_T_max 0.963
_exptl_absorpt_correction_T_min 0.791
_exptl_absorpt_correction_type multi-scan
_exptl_absorpt_process_details '(Higashi, 1995)'
_exptl_crystal_colour unknown
_exptl_crystal_density_diffrn 1.189
_exptl_crystal_density_method 'not measured'
_exptl_crystal_description unknown
_exptl_crystal_size_max 0.100
_exptl_crystal_size_mid 0.100
_exptl_crystal_size_min 0.100
_refine_diff_density_max 0.49
_refine_diff_density_min -0.67
_refine_ls_extinction_coef 0.0000
_refine_ls_extinction_expression Fc^*^=kFc[1+0.001xFc^2^\l^3^/sin(2\q)]^-1/4^
_refine_ls_extinction_method SHELXL
_refine_ls_goodness_of_fit_ref 1.051
_refine_ls_hydrogen_treatment noref
_refine_ls_number_parameters 473
_refine_ls_number_reflns 4935
_refine_ls_R_factor_gt 0.0835
_refine_ls_shift/su_max 0.0000
_refine_ls_structure_factor_coef Fsqd
_refine_ls_weighting_details 'w = 1/[\s^2^(Fo^2^) + (0.1000P)^2^+0.0000P] where P=(Fo^2^+2Fc^2^)/3'
_refine_ls_weighting_scheme calc
_refine_ls_wR_factor_ref 0.2104
_reflns_number_gt 4935
_reflns_number_total 8148
_reflns_threshold_expression >2.0sigma(I)
_cod_data_source_file b207326a.txt
_cod_data_source_block compound2
_cod_original_cell_volume 2094.6(7)
_cod_original_sg_symbol_H-M 'P -1 '
_cod_original_formula_sum 'C39 H57 B Cl Cr N9 '
_cod_database_code 7012068

loop_
_symmetry_equiv_pos_as_xyz
x,y,z
-x,-y,-z

loop_
_atom_site_label
_atom_site_type_symbol
_atom_site_fract_x
_atom_site_fract_y
_atom_site_fract_z
_atom_site_U_iso_or_equiv
_atom_site_adp_type
_atom_site_occupancy
_atom_site_calc_flag
_atom_site_refinement_flags
_atom_site_disorder_assembly
_atom_site_disorder_group
Cr(1) Cr 0.30899(6) 0.31476(4) 0.52629(7) 0.0168(2) Uani 1.00 d . . .
Cl(1) Cl 0.3397(1) 0.33643(7) 0.3145(1) 0.0251(3) Uani 1.00 d . . .
N(11) N 0.2727(3) 0.2906(2) 0.7041(4) 0.0237(9) Uani 1.00 d . . .
N(12) N 0.1901(3) 0.2405(2) 0.6831(4) 0.0217(9) Uani 1.00 d . . .
N(21) N 0.3079(3) 0.1977(2) 0.4705(4) 0.0193(8) Uani 1.00 d . . .
N(22) N 0.2196(3) 0.1594(2) 0.4784(4) 0.0205(8) Uani 1.00 d . . .
N(31) N 0.1327(3) 0.3191(2) 0.4095(4) 0.0207(8) Uani 1.00 d . . .
N(32) N 0.0729(3) 0.2604(2) 0.4243(4) 0.0212(8) Uani 1.00 d . . .
N(41) N 0.3210(3) 0.4238(2) 0.5848(4) 0.0208(8) Uani 1.00 d . . .
N(51) N 0.4723(3) 0.3219(2) 0.6360(4) 0.0243(9) Uani 1.00 d . . .
N(61) N 0.6170(10) 0.0632(7) 0.902(1) 0.196(6) Uani 1.00 d . . .
C(11) C 0.3992(4) 0.3719(3) 0.9161(5) 0.027(1) Uani 1.00 d . . .
C(12) C 0.3556(5) 0.4400(3) 0.9863(5) 0.038(1) Uani 1.00 d . . .
C(13) C 0.5002(5) 0.3352(3) 1.0262(5) 0.040(1) Uani 1.00 d . . .
C(14) C 0.3076(4) 0.3164(3) 0.8451(5) 0.022(1) Uani 1.00 d . . .
C(15) C 0.2477(4) 0.2819(3) 0.9137(5) 0.029(1) Uani 1.00 d . . .
C(16) C 0.1738(4) 0.2349(3) 0.8096(5) 0.027(1) Uani 1.00 d . . .
C(17) C 0.0848(5) 0.1881(3) 0.8236(6) 0.036(1) Uani 1.00 d . . .
C(18) C -0.0281(6) 0.2340(5) 0.776(1) 0.088(3) Uani 1.00 d . . .
C(19) C 0.1123(8) 0.1668(5) 0.9754(8) 0.097(3) Uani 1.00 d . . .
C(21) C 0.4673(4) 0.1652(3) 0.3794(6) 0.031(1) Uani 1.00 d . . .
C(22) C 0.5642(5) 0.1123(4) 0.4585(7) 0.046(2) Uani 1.00 d . . .
C(23) C 0.4448(5) 0.1568(3) 0.2169(6) 0.043(1) Uani 1.00 d . . .
C(24) C 0.3636(4) 0.1480(3) 0.4091(5) 0.026(1) Uani 1.00 d . . .
C(25) C 0.3111(5) 0.0793(3) 0.3756(6) 0.036(1) Uani 1.00 d . . .
C(26) C 0.2202(4) 0.0878(3) 0.4202(6) 0.030(1) Uani 1.00 d . . .
C(27) C 0.1344(5) 0.0323(3) 0.4081(8) 0.049(2) Uani 1.00 d . . .
C(28) C 0.1609(6) -0.0025(4) 0.5543(10) 0.081(3) Uani 1.00 d . . .
C(29) C 0.1274(8) -0.0286(5) 0.289(1) 0.108(4) Uani 1.00 d . . .
C(31) C 0.0902(4) 0.4291(3) 0.2534(5) 0.025(1) Uani 1.00 d . . .
C(32) C 0.0140(5) 0.4957(3) 0.2724(6) 0.039(1) Uani 1.00 d . . .
C(33) C 0.0786(5) 0.4158(3) 0.0953(5) 0.039(1) Uani 1.00 d . . .
C(34) C 0.0607(4) 0.3595(3) 0.3055(5) 0.023(1) Uani 1.00 d . . .
C(35) C -0.0434(4) 0.3266(3) 0.2538(6) 0.036(1) Uani 1.00 d . . .
C(36) C -0.0330(4) 0.2643(3) 0.3280(6) 0.031(1) Uani 1.00 d . . .
C(37) C -0.1186(5) 0.2052(4) 0.3054(7) 0.053(2) Uani 1.00 d . . .
C(38) C -0.2297(7) 0.2374(5) 0.289(2) 0.176(7) Uani 1.00 d . . .
C(39) C -0.1307(10) 0.1550(6) 0.1654(10) 0.130(5) Uani 1.00 d . . .
C(41) C 0.2393(4) 0.4744(3) 0.5872(5) 0.027(1) Uani 1.00 d . . .
C(42) C 0.2527(5) 0.5502(3) 0.6064(5) 0.035(1) Uani 1.00 d . . .
C(43) C 0.3590(5) 0.5773(3) 0.6257(5) 0.035(1) Uani 1.00 d . . .
C(44) C 0.4457(5) 0.5276(3) 0.6359(5) 0.031(1) Uani 1.00 d . . .
C(45) C 0.4285(4) 0.4506(3) 0.6204(5) 0.024(1) Uani 1.00 d . . .
C(51) C 0.5480(4) 0.2658(3) 0.6921(5) 0.032(1) Uani 1.00 d . . .
C(52) C 0.6615(5) 0.2748(4) 0.7522(6) 0.046(2) Uani 1.00 d . . .
C(53) C 0.7032(5) 0.3471(4) 0.7600(6) 0.050(2) Uani 1.00 d . . .
C(54) C 0.6300(5) 0.4054(3) 0.7111(6) 0.038(1) Uani 1.00 d . . .
C(55) C 0.5139(4) 0.3932(3) 0.6527(5) 0.027(1) Uani 1.00 d . . .
C(61) C 0.4123(7) 0.1048(5) 0.8285(8) 0.080(2) Uani 1.00 d . . .
C(62) C 0.5258(9) 0.0818(5) 0.8683(10) 0.093(3) Uani 1.00 d . . .
B(1) B 0.1317(5) 0.2011(3) 0.5309(6) 0.022(1) Uani 1.00 d . . .
H(1) H 0.0762 0.1603 0.5402 0.0203 Uiso 1.00 calc . . .
H(2) H 0.4234 0.3837 0.8338 0.0203 Uiso 1.00 calc . . .
H(3) H 0.4153 0.4747 1.0326 0.0379 Uiso 1.00 calc . . .
H(4) H 0.3285 0.4238 1.0571 0.0379 Uiso 1.00 calc . . .
H(5) H 0.2954 0.4644 0.9133 0.0379 Uiso 1.00 calc . . .
H(6) H 0.4800 0.3209 1.1044 0.0400 Uiso 1.00 calc . . .
H(7) H 0.5602 0.3703 1.0634 0.0400 Uiso 1.00 calc . . .
H(8) H 0.5242 0.2913 0.9805 0.0400 Uiso 1.00 calc . . .
H(9) H 0.2550 0.2851 1.0070 0.0203 Uiso 1.00 calc . . .
H(10) H 0.0676 0.1436 0.7440 0.0203 Uiso 1.00 calc . . .
H(11) H -0.0446 0.2493 0.6797 0.0883 Uiso 1.00 calc . . .
H(12) H -0.0222 0.2778 0.8417 0.0883 Uiso 1.00 calc . . .
H(13) H -0.0873 0.2032 0.7761 0.0883 Uiso 1.00 calc . . .
H(14) H 0.0489 0.1430 0.9821 0.0971 Uiso 1.00 calc . . .
H(15) H 0.1297 0.2113 1.0410 0.0971 Uiso 1.00 calc . . .
H(16) H 0.1759 0.1325 1.0002 0.0971 Uiso 1.00 calc . . .
H(17) H 0.4920 0.2203 0.4387 0.0203 Uiso 1.00 calc . . .
H(18) H 0.5737 0.1149 0.5593 0.0464 Uiso 1.00 calc . . .
H(19) H 0.6321 0.1272 0.4489 0.0464 Uiso 1.00 calc . . .
H(20) H 0.5476 0.0615 0.4170 0.0464 Uiso 1.00 calc . . .
H(21) H 0.5095 0.1721 0.1997 0.0433 Uiso 1.00 calc . . .
H(22) H 0.3811 0.1880 0.1676 0.0433 Uiso 1.00 calc . . .
H(23) H 0.4298 0.1051 0.1813 0.0433 Uiso 1.00 calc . . .
H(24) H 0.3337 0.0344 0.3311 0.0431 Uiso 1.00 calc . . .
H(25) H 0.0627 0.0582 0.3857 0.0603 Uiso 1.00 calc . . .
H(26) H 0.1619 0.0367 0.6278 0.0808 Uiso 1.00 calc . . .
H(27) H 0.2330 -0.0280 0.5809 0.0808 Uiso 1.00 calc . . .
H(28) H 0.1043 -0.0380 0.5450 0.0808 Uiso 1.00 calc . . .
H(29) H 0.0985 -0.0072 0.1968 0.1083 Uiso 1.00 calc . . .
H(30) H 0.0784 -0.0672 0.2905 0.1083 Uiso 1.00 calc . . .
H(31) H 0.2010 -0.0502 0.3037 0.1083 Uiso 1.00 calc . . .
H(32) H -0.1139 0.3428 0.1792 0.0203 Uiso 1.00 calc . . .
H(33) H 0.1745 0.4448 0.3179 0.0203 Uiso 1.00 calc . . .
H(34) H 0.0187 0.5020 0.3715 0.0394 Uiso 1.00 calc . . .
H(35) H -0.0622 0.4860 0.2105 0.0394 Uiso 1.00 calc . . .
H(36) H 0.0378 0.5409 0.2470 0.0394 Uiso 1.00 calc . . .
H(37) H 0.0997 0.4602 0.0644 0.0386 Uiso 1.00 calc . . .
H(38) H 0.0021 0.4045 0.0370 0.0386 Uiso 1.00 calc . . .
H(39) H 0.1267 0.3741 0.0844 0.0386 Uiso 1.00 calc . . .
H(40) H -0.0940 0.1745 0.3875 0.0639 Uiso 1.00 calc . . .
H(41) H -0.2300 0.2577 0.3822 0.1761 Uiso 1.00 calc . . .
H(42) H -0.2846 0.1988 0.2509 0.1761 Uiso 1.00 calc . . .
H(43) H -0.2476 0.2768 0.2242 0.1761 Uiso 1.00 calc . . .
H(44) H -0.1601 0.1849 0.0834 0.1301 Uiso 1.00 calc . . .
H(45) H -0.1810 0.1150 0.1548 0.1301 Uiso 1.00 calc . . .
H(46) H -0.0584 0.1340 0.1711 0.1301 Uiso 1.00 calc . . .
H(47) H 0.1657 0.4552 0.5759 0.0343 Uiso 1.00 calc . . .
H(48) H 0.1842 0.5851 0.6034 0.0203 Uiso 1.00 calc . . .
H(49) H 0.3772 0.6329 0.6271 0.0203 Uiso 1.00 calc . . .
H(50) H 0.5290 0.5497 0.6566 0.0203 Uiso 1.00 calc . . .
H(51) H 0.5303 0.2107 0.6924 0.0203 Uiso 1.00 calc . . .
H(52) H 0.7066 0.2246 0.7803 0.0203 Uiso 1.00 calc . . .
H(53) H 0.7911 0.3501 0.8163 0.0203 Uiso 1.00 calc . . .
H(54) H 0.6548 0.4608 0.7234 0.0203 Uiso 1.00 calc . . .
H(55) H 0.4060 0.1505 0.8849 0.0801 Uiso 1.00 calc . . .
H(56) H 0.3705 0.0661 0.8461 0.0801 Uiso 1.00 calc . . .
H(57) H 0.3827 0.1136 0.7274 0.0801 Uiso 1.00 calc . . .

loop_
_atom_site_aniso_label
_atom_site_aniso_U_11
_atom_site_aniso_U_22
_atom_site_aniso_U_33
_atom_site_aniso_U_12
_atom_site_aniso_U_13
_atom_site_aniso_U_23
Cr(1) 0.0128(4) 0.0196(4) 0.0189(4) -0.0042(3) 0.0061(3) 0.0018(3)
Cl(1) 0.0262(7) 0.0296(7) 0.0227(6) -0.0066(5) 0.0119(5) 0.0022(4)
N(11) 0.023(2) 0.026(2) 0.020(2) -0.005(2) 0.005(2) 0.001(2)
N(12) 0.016(2) 0.022(2) 0.027(2) -0.007(2) 0.007(2) 0.000(2)
N(21) 0.012(2) 0.021(2) 0.026(2) -0.002(2) 0.009(2) 0.004(1)
N(22) 0.014(2) 0.023(2) 0.028(2) -0.006(2) 0.009(2) 0.003(2)
N(31) 0.015(2) 0.023(2) 0.025(2) -0.003(2) 0.007(2) 0.004(2)
N(32) 0.015(2) 0.020(2) 0.029(2) -0.004(2) 0.008(2) 0.003(2)
N(41) 0.018(2) 0.026(2) 0.021(2) -0.004(2) 0.010(2) 0.001(2)
N(51) 0.022(2) 0.029(2) 0.022(2) -0.004(2) 0.008(2) 0.004(2)
N(61) 0.094(9) 0.17(1) 0.25(1) 0.036(8) -0.009(9) -0.073(9)
C(11) 0.025(3) 0.032(3) 0.025(3) -0.007(2) 0.010(2) 0.002(2)
C(12) 0.044(4) 0.040(3) 0.030(3) -0.013(3) 0.013(2) -0.002(2)
C(13) 0.026(3) 0.059(4) 0.029(3) -0.010(3) 0.003(2) -0.003(2)
C(14) 0.021(3) 0.026(3) 0.020(2) -0.006(2) 0.007(2) 0.000(2)
C(15) 0.028(3) 0.042(3) 0.022(2) -0.010(2) 0.013(2) 0.001(2)
C(16) 0.030(3) 0.027(3) 0.030(3) -0.004(2) 0.017(2) 0.001(2)
C(17) 0.039(4) 0.042(3) 0.036(3) -0.015(3) 0.024(3) -0.004(2)
C(18) 0.048(5) 0.070(6) 0.164(9) -0.012(4) 0.060(6) -0.006(5)
C(19) 0.123(8) 0.125(8) 0.067(5) -0.072(6) 0.050(5) 0.013(5)
C(21) 0.024(3) 0.037(3) 0.042(3) 0.002(2) 0.023(2) 0.002(2)
C(22) 0.029(4) 0.056(4) 0.060(4) 0.009(3) 0.022(3) 0.013(3)
C(23) 0.049(4) 0.047(4) 0.049(3) -0.005(3) 0.035(3) 0.002(3)
C(24) 0.023(3) 0.022(3) 0.037(3) 0.004(2) 0.016(2) 0.000(2)
C(25) 0.041(4) 0.025(3) 0.056(3) 0.003(2) 0.035(3) 0.000(2)
C(26) 0.029(3) 0.017(3) 0.048(3) -0.006(2) 0.021(2) -0.004(2)
C(27) 0.044(4) 0.023(3) 0.096(5) -0.012(3) 0.045(4) -0.012(3)
C(28) 0.051(5) 0.061(5) 0.158(8) 0.007(4) 0.063(5) 0.045(5)
C(29) 0.097(7) 0.060(5) 0.19(1) -0.052(5) 0.089(7) -0.066(6)
C(31) 0.021(3) 0.029(3) 0.026(3) 0.002(2) 0.007(2) 0.009(2)
C(32) 0.040(4) 0.033(3) 0.047(3) 0.012(3) 0.019(3) 0.013(2)
C(33) 0.041(4) 0.038(3) 0.037(3) 0.012(3) 0.014(3) 0.012(2)
C(34) 0.018(3) 0.025(3) 0.022(2) 0.002(2) 0.000(2) 0.006(2)
C(35) 0.013(3) 0.036(3) 0.050(3) 0.002(2) 0.000(2) 0.014(2)
C(36) 0.013(3) 0.032(3) 0.042(3) -0.007(2) 0.002(2) 0.003(2)
C(37) 0.016(3) 0.049(4) 0.078(4) -0.014(3) -0.009(3) 0.020(3)
C(38) 0.025(5) 0.076(7) 0.43(2) 0.000(4) 0.071(9) 0.07(1)
C(39) 0.17(1) 0.117(9) 0.084(7) -0.096(8) 0.016(7) -0.022(6)
C(41) 0.024(3) 0.031(3) 0.023(2) -0.006(2) 0.006(2) -0.004(2)
C(42) 0.041(4) 0.029(3) 0.030(3) -0.001(3) 0.008(2) -0.002(2)
C(43) 0.046(4) 0.023(3) 0.035(3) -0.013(3) 0.011(2) -0.002(2)
C(44) 0.037(3) 0.033(3) 0.026(3) -0.022(3) 0.014(2) -0.002(2)
C(45) 0.022(3) 0.030(3) 0.022(2) -0.014(2) 0.010(2) 0.000(2)
C(51) 0.024(3) 0.037(3) 0.030(3) 0.001(2) 0.005(2) 0.003(2)
C(52) 0.023(3) 0.062(4) 0.045(3) 0.010(3) 0.005(3) 0.000(3)
C(53) 0.012(3) 0.080(5) 0.050(4) -0.005(3) 0.005(3) -0.006(3)
C(54) 0.022(3) 0.050(4) 0.040(3) -0.018(3) 0.010(2) -0.009(2)
C(55) 0.026(3) 0.033(3) 0.025(3) -0.012(2) 0.013(2) -0.005(2)
C(61) 0.079(7) 0.101(7) 0.063(5) 0.000(5) 0.026(4) 0.020(4)
C(62) 0.076(7) 0.074(6) 0.097(7) 0.000(5) -0.001(5) -0.017(5)
B(1) 0.015(3) 0.018(3) 0.035(3) -0.007(2) 0.010(2) 0.005(2)

loop_
_atom_type_symbol
_atom_type_description
_atom_type_scat_dispersion_real
_atom_type_scat_dispersion_imag
_atom_type_scat_source
C C 0.003 0.002
;International Tables for Crystallography
(1992, Vol. C, Tables 4.2.6.8 and 6.1.1.4)
;
H H 0.000 0.000
;International Tables for Crystallography
(1992, Vol. C, Table 6.1.1.4)
;
N N 0.006 0.003
;International Tables for Crystallography
(1992, Vol. C, Tables 4.2.6.8 and 6.1.1.4)
;
Cr Cr 0.321 0.624
;International Tables for Crystallography
(1992, Vol. C, Tables 4.2.6.8 and 6.1.1.4)
;
B B 0.001 0.001
;International Tables for Crystallography
(1992, Vol. C, Tables 4.2.6.8 and 6.1.1.4)
;
Cl Cl 0.148 0.159
;International Tables for Crystallography
(1992, Vol. C, Tables 4.2.6.8 and 6.1.1.4)
;

loop_
_geom_angle_atom_site_label_1
_geom_angle_atom_site_label_2
_geom_angle_atom_site_label_3
_geom_angle
_geom_angle_site_symmetry_1
_geom_angle_site_symmetry_2
_geom_angle_site_symmetry_3
_geom_angle_publ_flag
Cl(1) Cr(1) N(11) 175.9(1) . . . yes
Cl(1) Cr(1) N(21) 90.1(1) . . . yes
Cl(1) Cr(1) N(31) 89.5(1) . . . yes
Cl(1) Cr(1) N(41) 89.7(1) . . . yes
Cl(1) Cr(1) N(51) 89.5(1) . . . yes
N(11) Cr(1) N(21) 87.2(2) . . . yes
N(11) Cr(1) N(31) 87.4(2) . . . yes
N(11) Cr(1) N(41) 93.2(2) . . . yes
N(11) Cr(1) N(51) 93.9(2) . . . yes
N(21) Cr(1) N(31) 88.7(1) . . . yes
N(21) Cr(1) N(41) 176.2(1) . . . yes
N(21) Cr(1) N(51) 96.9(1) . . . yes
N(31) Cr(1) N(41) 95.1(1) . . . yes
N(31) Cr(1) N(51) 174.2(2) . . . yes
N(41) Cr(1) N(51) 79.2(2) . . . yes
Cr(1) N(11) N(12) 118.1(3) . . . yes
Cr(1) N(11) C(14) 135.1(4) . . . yes
N(12) N(11) C(14) 106.7(4) . . . yes
N(11) N(12) C(16) 109.8(3) . . . yes
N(11) N(12) B(1) 119.5(4) . . . yes
C(16) N(12) B(1) 130.7(4) . . . yes
Cr(1) N(21) N(22) 116.2(3) . . . yes
Cr(1) N(21) C(24) 137.0(4) . . . yes
N(22) N(21) C(24) 106.2(4) . . . yes
N(21) N(22) C(26) 109.9(4) . . . yes
N(21) N(22) B(1) 120.3(4) . . . yes
C(26) N(22) B(1) 129.4(4) . . . yes
Cr(1) N(31) N(32) 116.0(2) . . . yes
Cr(1) N(31) C(34) 136.9(4) . . . yes
N(32) N(31) C(34) 106.5(3) . . . yes
N(31) N(32) C(36) 109.2(4) . . . yes
N(31) N(32) B(1) 120.1(3) . . . yes
C(36) N(32) B(1) 130.5(4) . . . yes
Cr(1) N(41) C(41) 128.8(3) . . . yes
Cr(1) N(41) C(45) 113.7(3) . . . yes
C(41) N(41) C(45) 117.4(4) . . . yes
Cr(1) N(51) C(51) 128.6(3) . . . yes
Cr(1) N(51) C(55) 114.7(3) . . . yes
C(51) N(51) C(55) 116.6(4) . . . yes
C(12) C(11) C(13) 111.0(4) . . . yes
C(12) C(11) C(14) 110.3(5) . . . yes
C(13) C(11) C(14) 111.0(4) . . . yes
N(11) C(14) C(11) 124.8(5) . . . yes
N(11) C(14) C(15) 109.4(4) . . . yes
C(11) C(14) C(15) 125.8(4) . . . yes
C(14) C(15) C(16) 106.5(4) . . . yes
N(12) C(16) C(15) 107.6(5) . . . yes
N(12) C(16) C(17) 123.9(4) . . . yes
C(15) C(16) C(17) 128.5(5) . . . yes
C(16) C(17) C(18) 108.4(5) . . . yes
C(16) C(17) C(19) 112.4(5) . . . yes
C(18) C(17) C(19) 109.3(7) . . . yes
C(22) C(21) C(23) 110.1(5) . . . yes
C(22) C(21) C(24) 109.7(5) . . . yes
C(23) C(21) C(24) 110.7(4) . . . yes
N(21) C(24) C(21) 124.9(4) . . . yes
N(21) C(24) C(25) 110.1(5) . . . yes
C(21) C(24) C(25) 125.1(5) . . . yes
C(24) C(25) C(26) 106.4(5) . . . yes
N(22) C(26) C(25) 107.4(5) . . . yes
N(22) C(26) C(27) 123.4(6) . . . yes
C(25) C(26) C(27) 129.1(5) . . . yes
C(26) C(27) C(28) 110.4(5) . . . yes
C(26) C(27) C(29) 110.7(7) . . . yes
C(28) C(27) C(29) 110.6(6) . . . yes
C(32) C(31) C(33) 110.0(4) . . . yes
C(32) C(31) C(34) 110.1(5) . . . yes
C(33) C(31) C(34) 110.5(4) . . . yes
N(31) C(34) C(31) 124.8(4) . . . yes
N(31) C(34) C(35) 109.4(5) . . . yes
C(31) C(34) C(35) 125.8(4) . . . yes
C(34) C(35) C(36) 106.7(4) . . . yes
N(32) C(36) C(35) 108.2(5) . . . yes
N(32) C(36) C(37) 123.4(5) . . . yes
C(35) C(36) C(37) 128.3(4) . . . yes
C(36) C(37) C(38) 112.8(6) . . . yes
C(36) C(37) C(39) 109.4(7) . . . yes
C(38) C(37) C(39) 107.2(8) . . . yes
N(41) C(41) C(42) 124.1(5) . . . yes
C(41) C(42) C(43) 117.8(5) . . . yes
C(42) C(43) C(44) 119.5(5) . . . yes
C(43) C(44) C(45) 120.4(5) . . . yes
N(41) C(45) C(44) 120.1(5) . . . yes
N(41) C(45) C(55) 113.7(4) . . . yes
C(44) C(45) C(55) 125.8(5) . . . yes
N(51) C(51) C(52) 124.4(5) . . . yes
C(51) C(52) C(53) 118.2(5) . . . yes
C(52) C(53) C(54) 119.3(5) . . . yes
C(53) C(54) C(55) 120.0(6) . . . yes
N(51) C(55) C(45) 113.1(4) . . . yes
N(51) C(55) C(54) 121.2(5) . . . yes
C(45) C(55) C(54) 125.4(5) . . . yes
N(61) C(62) C(61) 178(1) . . . yes
N(12) B(1) N(22) 109.6(4) . . . yes
N(12) B(1) N(32) 109.4(4) . . . yes
N(22) B(1) N(32) 107.7(5) . . . yes

loop_
_geom_bond_atom_site_label_1
_geom_bond_atom_site_label_2
_geom_bond_distance
_geom_bond_site_symmetry_1
_geom_bond_site_symmetry_2
_geom_bond_publ_flag
Cr(1) Cl(1) 2.341(2) . . yes
Cr(1) N(11) 2.065(4) . . yes
Cr(1) N(21) 2.107(4) . . yes
Cr(1) N(31) 2.128(4) . . yes
Cr(1) N(41) 1.973(4) . . yes
Cr(1) N(51) 1.978(4) . . yes
N(11) N(12) 1.366(6) . . yes
N(11) C(14) 1.349(6) . . yes
N(12) C(16) 1.358(7) . . yes
N(12) B(1) 1.542(6) . . yes
N(21) N(22) 1.380(6) . . yes
N(21) C(24) 1.343(7) . . yes
N(22) C(26) 1.352(6) . . yes
N(22) B(1) 1.530(8) . . yes
N(31) N(32) 1.377(6) . . yes
N(31) C(34) 1.343(5) . . yes
N(32) C(36) 1.347(6) . . yes
N(32) B(1) 1.530(6) . . yes
N(41) C(41) 1.345(7) . . yes
N(41) C(45) 1.388(7) . . yes
N(51) C(51) 1.359(6) . . yes
N(51) C(55) 1.377(7) . . yes
N(61) C(62) 1.13(2) . . yes
C(11) C(12) 1.522(8) . . yes
C(11) C(13) 1.516(7) . . yes
C(11) C(14) 1.500(7) . . yes
C(14) C(15) 1.389(8) . . yes
C(15) C(16) 1.373(6) . . yes
C(16) C(17) 1.499(9) . . yes
C(17) C(18) 1.554(9) . . yes
C(17) C(19) 1.498(10) . . yes
C(21) C(22) 1.528(8) . . yes
C(21) C(23) 1.526(8) . . yes
C(21) C(24) 1.509(9) . . yes
C(24) C(25) 1.384(7) . . yes
C(25) C(26) 1.381(9) . . yes
C(26) C(27) 1.483(9) . . yes
C(27) C(28) 1.55(1) . . yes
C(27) C(29) 1.51(1) . . yes
C(31) C(32) 1.534(8) . . yes
C(31) C(33) 1.520(7) . . yes
C(31) C(34) 1.503(7) . . yes
C(34) C(35) 1.383(7) . . yes
C(35) C(36) 1.362(8) . . yes
C(36) C(37) 1.503(9) . . yes
C(37) C(38) 1.46(1) . . yes
C(37) C(39) 1.54(1) . . yes
C(41) C(42) 1.358(7) . . yes
C(42) C(43) 1.407(9) . . yes
C(43) C(44) 1.358(8) . . yes
C(44) C(45) 1.388(7) . . yes
C(45) C(55) 1.421(7) . . yes
C(51) C(52) 1.365(8) . . yes
C(52) C(53) 1.41(1) . . yes
C(53) C(54) 1.358(9) . . yes
C(54) C(55) 1.405(8) . . yes
C(61) C(62) 1.40(1) . . yes
